data_7110459
loop_
_publ_author_name
'Tong, Ming-Liang'
'Zheng, Shao-Liang'
'Chen, Xiao-Ming'

_publ_section_title
;
 Two- and three-dimensional non-interpenetrating open-networks self-
 assembled by \m4-hexamethylenetetramine (hmt). Syntheses and structures
 of [Ag2(\m4-hmt)(SO4)(H2O)]&#x00B7;4H2O and
 [Ag2(\m4-hmt)(\m-O2CMe)]MeCO2&#x00B7;4.5H2O
;
_journal_issue 6
_journal_name_full 'Chemical Communications'
_journal_page_first 561
_journal_paper_doi 10.1039/a900508k
_journal_year 1999
_chemical_formula_sum 'C10 H27 Ag2 N4 O8.5'
_chemical_formula_weight 555.10
_chemical_name_systematic
; 
 ? 
;
_space_group_IT_number 60
_symmetry_cell_setting orthorhombic
_symmetry_space_group_name_Hall '-P 2n 2ab'
_symmetry_space_group_name_H-M 'P b c n'
_atom_sites_solution_hydrogens geom
_atom_sites_solution_primary direct
_atom_sites_solution_secondary difmap
_audit_creation_method SHELXL-97
_cell_angle_alpha 90.00
_cell_angle_beta 90.00
_cell_angle_gamma 90.00
_cell_formula_units_Z 8
_cell_length_a 22.7015(3)
_cell_length_b 12.1200(2)
_cell_length_c 12.9889(2)
_cell_measurement_reflns_used 25
_cell_measurement_temperature 293(2)
_cell_measurement_theta_max 15
_cell_measurement_theta_min 7.5
_cell_volume 3573.79(9)
_computing_cell_refinement 'SHELXTL Plus (Siemens, 1990)'
_computing_data_collection 'P3/R3 Nicolet (Nicolet XRD, 1980)'
_computing_data_reduction 'SHELXTL Plus (Siemens, 1990)'
_computing_molecular_graphics 'ORTEP-3 (Johnson, 1997)'
_computing_publication_material 'SHELXL-97 (Sheldrick, 1997)'
_computing_structure_refinement 'SHELXL-97 (Sheldrick, 1997)'
_computing_structure_solution 'SHELXS-97 (Sheldrick, 1997)'
_diffrn_ambient_temperature 293(2)
_diffrn_measured_fraction_theta_full 0.884
_diffrn_measured_fraction_theta_max 0.884
_diffrn_measurement_device_type 'Siemens R3m'
_diffrn_measurement_method '\w scan'
_diffrn_radiation_monochromator graphite
_diffrn_radiation_source 'fine-focus sealed tube'
_diffrn_radiation_type MoK\a
_diffrn_radiation_wavelength 0.71073
_diffrn_reflns_av_R_equivalents 0.0307
_diffrn_reflns_av_sigmaI/netI 0.0286
_diffrn_reflns_limit_h_max 27
_diffrn_reflns_limit_h_min -20
_diffrn_reflns_limit_k_max 12
_diffrn_reflns_limit_k_min -14
_diffrn_reflns_limit_l_max 15
_diffrn_reflns_limit_l_min -8
_diffrn_reflns_number 3180
_diffrn_reflns_theta_full 25.03
_diffrn_reflns_theta_max 25.03
_diffrn_reflns_theta_min 1.79
_diffrn_standards_interval_count 120
_diffrn_standards_number 2
_exptl_absorpt_coefficient_mu 2.240
_exptl_absorpt_correction_T_max 0.884
_exptl_absorpt_correction_T_min 0.622
_exptl_absorpt_correction_type 'y-scans (North, Phillips & Mathews, 1968)'
_exptl_crystal_colour colorless
_exptl_crystal_density_diffrn 2.063
_exptl_crystal_density_method 'not measured'
_exptl_crystal_description polyhedral
_exptl_crystal_F_000 2216
_exptl_crystal_size_max 0.46
_exptl_crystal_size_mid 0.36
_exptl_crystal_size_min 0.22
_refine_diff_density_max 1.816
_refine_diff_density_min -0.768
_refine_diff_density_rms 0.135
_refine_ls_extinction_method none
_refine_ls_goodness_of_fit_ref 1.076
_refine_ls_hydrogen_treatment mixed
_refine_ls_matrix_type full
_refine_ls_number_parameters 235
_refine_ls_number_reflns 3147
_refine_ls_number_restraints 0
_refine_ls_restrained_S_all 1.076
_refine_ls_R_factor_all 0.0617
_refine_ls_R_factor_gt 0.0487
_refine_ls_shift/su_max 0.000
_refine_ls_shift/su_mean 0.000
_refine_ls_structure_factor_coef Fsqd
_refine_ls_weighting_details 'w=1/[\s^2^(Fo^2^)+(0.0656P)^2^+13.1038P] where P=(Fo^2^+2Fc^2^)/3'
_refine_ls_weighting_scheme calc
_refine_ls_wR_factor_gt 0.1251
_refine_ls_wR_factor_ref 0.1335
_reflns_number_gt 2567
_reflns_number_total 3147
_reflns_threshold_expression >2sigma(I)
_cod_data_source_file 900508ksup1.cif
_cod_data_source_block complex2
_cod_depositor_comments
;
The following automatic conversions were performed:

'_symmetry_cell_setting' tag value 'Orthorhmobic' was replaced with
'orthorhombic' value as specified in the replacement file
'/home/robertas/cod-tools/perl-scripts/inputs/replacement_values.lst'.

Automatic conversion script
Id: cif_fix_values 3143 2015-03-26 13:38:13Z robertas 

The following automatic conversions were performed:

'_refine_ls_weighting_scheme' value 'calc
w=1/[\s^2^(Fo^2^)+(0.0656P)^2^+13.1038P] where P=(Fo^2^+2Fc^2^)/3'
was changed to 'calc'. New tag '_refine_ls_weighting_details' was
created. The value of the new tag was set to
'w=1/[\s^2^(Fo^2^)+(0.0656P)^2^+13.1038P] where P=(Fo^2^+2Fc^2^)/3'.

Automatic conversion script
Id: cif_fix_values 3143 2015-03-26 13:38:13Z robertas 
;
_cod_original_sg_symbol_H-M Pbcn
_cod_original_formula_sum 'C10 H27 Ag2 N4 O8.50'
_cod_database_code 7110459

loop_
_symmetry_equiv_pos_as_xyz
'x, y, z'
'-x+1/2, -y+1/2, z+1/2'
'-x, y, -z+1/2'
'x+1/2, -y+1/2, -z'
'-x, -y, -z'
'x-1/2, y-1/2, -z-1/2'
'x, -y, z-1/2'
'-x-1/2, y-1/2, z'

loop_
_atom_site_label
_atom_site_type_symbol
_atom_site_fract_x
_atom_site_fract_y
_atom_site_fract_z
_atom_site_U_iso_or_equiv
_atom_site_adp_type
_atom_site_occupancy
_atom_site_calc_flag
_atom_site_refinement_flags
Ag1 Ag 0.058106(18) 0.50977(3) 0.04679(3) 0.02783(18) Uani 1 d .
Ag2 Ag 0.24843(2) 0.24992(4) 0.29954(5) 0.0509(2) Uani 1 d .
O11 O 0.01205(19) 0.6814(3) 0.0795(3) 0.0421(10) Uani 1 d .
O12 O -0.0171(2) 0.6680(4) -0.0820(4) 0.0493(12) Uani 1 d .
N1 N 0.11572(19) 0.5039(3) 0.2021(3) 0.0210(9) Uani 1 d .
N2 N 0.19059(19) 0.3996(4) 0.2966(3) 0.0244(10) Uani 1 d .
N3 N 0.11393(18) 0.5008(3) 0.3899(3) 0.0222(9) Uani 1 d .
N4 N 0.19128(18) 0.6021(4) 0.2988(3) 0.0226(10) Uani 1 d .
C1 C 0.1530(2) 0.4043(4) 0.2033(4) 0.0222(12) Uani 1 d .
H1C H 0.1779 0.4038 0.1425 0.080 Uiso 1 d R
H1D H 0.1282 0.3393 0.2009 0.080 Uiso 1 d R
C2 C 0.1516(2) 0.4013(4) 0.3875(4) 0.0249(12) Uani 1 d .
H2C H 0.1754 0.3989 0.4495 0.080 Uiso 1 d R
H2D H 0.1267 0.3362 0.3868 0.080 Uiso 1 d R
C3 C 0.0782(2) 0.5028(4) 0.2952(4) 0.0231(11) Uani 1 d .
H3C H 0.0533 0.5679 0.2954 0.080 Uiso 1 d R
H3D H 0.0528 0.4384 0.2936 0.080 Uiso 1 d R
C4 C 0.1541(2) 0.6025(4) 0.2055(4) 0.0255(12) Uani 1 d .
H4A H 0.1790 0.6039 0.1448 0.080 Uiso 1 d R
H4B H 0.1299 0.6685 0.2049 0.080 Uiso 1 d R
C5 C 0.2280(2) 0.5012(4) 0.2985(4) 0.0266(12) Uani 1 d .
H5A H 0.2526 0.5002 0.3595 0.080 Uiso 1 d R
H5B H 0.2535 0.5018 0.2386 0.080 Uiso 1 d R
C6 C 0.1526(2) 0.6000(4) 0.3912(4) 0.0226(11) Uani 1 d .
H6A H 0.1766 0.5993 0.4529 0.080 Uiso 1 d R
H6B H 0.1284 0.6661 0.3926 0.080 Uiso 1 d R
C11 C -0.0078(2) 0.7220(5) -0.0012(5) 0.0317(13) Uani 1 d .
C12 C -0.0222(3) 0.8434(5) -0.0039(5) 0.0502(17) Uani 1 d .
H12A H -0.0369 0.8626 -0.0708 0.080 Uiso 1 d R
H12B H 0.0128 0.8853 0.0102 0.080 Uiso 1 d R
H12C H -0.0515 0.8597 0.0472 0.080 Uiso 1 d R
C21 C 0.2978(3) 0.6310(6) 0.5431(6) 0.0484(17) Uani 1 d .
C22 C 0.3625(3) 0.6194(7) 0.5367(7) 0.066(2) Uani 1 d .
H22A H 0.3731 0.5435 0.5473 0.080 Uiso 1 d R
H22B H 0.3807 0.6642 0.5886 0.080 Uiso 1 d R
H22C H 0.3758 0.6427 0.4699 0.080 Uiso 1 d R
O21 O 0.2662(2) 0.5434(4) 0.5480(4) 0.0516(12) Uani 1 d .
O22 O 0.2753(3) 0.7203(5) 0.5321(10) 0.157(5) Uani 1 d .
O1W O 0.1435(3) 0.1239(6) 0.2551(6) 0.105(2) Uani 1 d .
H1WA H 0.1001 0.1198 0.2592 0.080 Uiso 1 d R
H1WB H 0.1496 0.1492 0.1743 0.080 Uiso 1 d R
O2W O 0.1808(3) 0.1511(5) 0.0426(7) 0.115(3) Uani 1 d .
H2WA H 0.1989 0.1653 0.1158 0.080 Uiso 1 d R
H2WB H 0.2089 0.1730 -0.0033 0.080 Uiso 1 d R
O3W O 0.1461(3) 0.8742(6) 0.3232(6) 0.104(2) Uani 1 d .
H3WA H 0.1194 0.8369 0.2894 0.080 Uiso 1 d R
H3WB H 0.1302 0.9401 0.3259 0.080 Uiso 1 d R
O4W O 0.0289(4) 0.8013(8) 0.2510(8) 0.061(3) Uani 0.50 d P
O5W O 0.0277(5) 0.2113(8) 0.2568(8) 0.067(3) Uani 0.50 d P
O6W O 0.0385(10) 0.0086(12) 0.258(2) 0.141(7) Uani 0.50 d P

loop_
_atom_site_aniso_label
_atom_site_aniso_U_11
_atom_site_aniso_U_22
_atom_site_aniso_U_33
_atom_site_aniso_U_23
_atom_site_aniso_U_13
_atom_site_aniso_U_12
Ag1 0.0284(3) 0.0311(3) 0.0240(3) 0.00013(17) -0.00356(16) 0.00058(16)
Ag2 0.0478(3) 0.0373(3) 0.0675(4) -0.0074(2) -0.0113(2) 0.0246(2)
O11 0.049(3) 0.034(2) 0.043(3) 0.002(2) 0.001(2) 0.0067(19)
O12 0.071(3) 0.034(2) 0.043(3) 0.000(2) 0.003(2) -0.010(2)
N1 0.021(2) 0.020(2) 0.022(2) -0.0004(16) -0.0003(16) 0.0011(17)
N2 0.024(2) 0.021(2) 0.027(3) -0.0006(17) -0.0027(17) 0.0014(18)
N3 0.022(2) 0.023(2) 0.022(2) 0.0044(16) 0.0020(17) 0.0010(17)
N4 0.021(2) 0.024(2) 0.023(2) 0.0004(17) -0.0004(17) -0.0043(17)
C1 0.026(3) 0.023(3) 0.017(3) -0.006(2) -0.0022(19) 0.000(2)
C2 0.031(3) 0.023(3) 0.021(3) 0.005(2) -0.001(2) 0.002(2)
C3 0.020(2) 0.033(3) 0.016(3) -0.004(2) -0.0033(19) 0.004(2)
C4 0.025(3) 0.022(3) 0.029(3) 0.005(2) -0.003(2) -0.006(2)
C5 0.022(3) 0.028(3) 0.029(3) -0.004(2) -0.001(2) 0.002(2)
C6 0.024(3) 0.024(3) 0.020(3) -0.001(2) 0.003(2) -0.002(2)
C11 0.032(3) 0.029(3) 0.035(3) -0.003(3) 0.002(3) -0.003(2)
C12 0.064(4) 0.036(4) 0.051(4) 0.002(3) -0.007(3) 0.012(3)
C21 0.038(4) 0.040(4) 0.067(5) 0.001(3) -0.004(3) 0.000(3)
C22 0.042(4) 0.058(5) 0.098(7) 0.008(4) -0.007(4) -0.004(3)
O21 0.042(3) 0.051(3) 0.061(3) 0.003(2) 0.003(2) -0.001(2)
O22 0.054(4) 0.041(3) 0.375(15) 0.027(6) -0.004(6) 0.004(3)
O1W 0.081(5) 0.113(6) 0.120(6) -0.022(5) -0.031(4) 0.023(4)
O2W 0.078(5) 0.067(4) 0.200(9) 0.002(5) 0.016(5) -0.011(4)
O3W 0.077(5) 0.086(5) 0.150(7) -0.026(5) 0.026(4) -0.014(4)
O4W 0.087(7) 0.056(6) 0.040(6) -0.001(5) 0.012(6) -0.017(5)
O5W 0.101(8) 0.051(6) 0.049(6) 0.006(5) 0.004(7) 0.023(5)
O6W 0.150(16) 0.097(13) 0.175(18) 0.024(11) 0.032(18) 0.002(10)

loop_
_atom_type_symbol
_atom_type_description
_atom_type_scat_dispersion_real
_atom_type_scat_dispersion_imag
_atom_type_scat_source
C C 0.0033 0.0016 'International Tables Vol C Tables 4.2.6.8 and 6.1.1.4'
H H 0.0000 0.0000 'International Tables Vol C Tables 4.2.6.8 and 6.1.1.4'
N N 0.0061 0.0033 'International Tables Vol C Tables 4.2.6.8 and 6.1.1.4'
O O 0.0106 0.0060 'International Tables Vol C Tables 4.2.6.8 and 6.1.1.4'
Ag Ag -0.8971 1.1015 'International Tables Vol C Tables 4.2.6.8 and 6.1.1.4'

loop_
_geom_angle_atom_site_label_1
_geom_angle_atom_site_label_2
_geom_angle_atom_site_label_3
_geom_angle
_geom_angle_site_symmetry_1
_geom_angle_site_symmetry_3
O11 Ag1 O12 125.84(17) . 5_565
O11 Ag1 N3 115.61(14) . 7_565
O12 Ag1 N3 108.63(14) 5_565 7_565
O11 Ag1 N1 96.64(15) . .
O12 Ag1 N1 91.41(15) 5_565 .
N3 Ag1 N1 115.01(15) 7_565 .
O11 Ag1 Ag1 75.31(11) . 5_565
O12 Ag1 Ag1 69.77(12) 5_565 5_565
N3 Ag1 Ag1 96.86(10) 7_565 5_565
N1 Ag1 Ag1 147.10(10) . 5_565
N2 Ag2 N4 178.08(15) . 8_655
C11 O11 Ag1 110.9(4) . .
C11 O12 Ag1 112.1(4) . 5_565
C1 N1 C3 108.4(4) . .
C1 N1 C4 108.8(4) . .
C3 N1 C4 108.8(4) . .
C1 N1 Ag1 110.2(3) . .
C3 N1 Ag1 111.9(3) . .
C4 N1 Ag1 108.7(3) . .
C2 N2 C1 108.0(4) . .
C2 N2 C5 108.4(4) . .
C1 N2 C5 107.9(4) . .
C2 N2 Ag2 110.5(3) . .
C1 N2 Ag2 112.4(3) . .
C5 N2 Ag2 109.5(3) . .
C3 N3 C2 108.3(4) . .
C3 N3 C6 108.7(4) . .
C2 N3 C6 108.6(4) . .
C3 N3 Ag1 114.7(3) . 7_566
C2 N3 Ag1 106.2(3) . 7_566
C6 N3 Ag1 110.2(3) . 7_566
C4 N4 C5 108.7(4) . .
C4 N4 C6 109.0(4) . .
C5 N4 C6 108.7(4) . .
C4 N4 Ag2 110.4(3) . 8_665
C5 N4 Ag2 108.4(3) . 8_665
C6 N4 Ag2 111.7(3) . 8_665
N1 C1 N2 111.7(4) . .
N2 C2 N3 112.0(4) . .
N3 C3 N1 111.4(4) . .
N4 C4 N1 111.0(4) . .
N4 C5 N2 111.2(4) . .
N4 C6 N3 110.7(4) . .
O11 C11 O12 124.0(6) . .
O11 C11 C12 119.0(5) . .
O12 C11 C12 116.9(6) . .
O22 C21 O21 120.9(7) . .
O22 C21 C22 119.9(7) . .
O21 C21 C22 118.6(6) . .
O6W O1W O5W 52.3(4) . .
O6W O1W O2W 108.8(6) . .
O5W O1W O2W 103.6(4) . .
O22 O2W O1W 110.6(4) 7_565 .
O4W O3W O6W 49.6(4) . 1_565
O4W O3W O1W 100.5(3) . 1_565
O6W O3W O1W 52.9(4) 1_565 1_565
O4W O4W O3W 155.0(7) 3 .
O5W O5W O1W 156.6(5) 3 .
O6W O6W O1W 148.7(7) 3 .

loop_
_geom_bond_atom_site_label_1
_geom_bond_atom_site_label_2
_geom_bond_distance
_geom_bond_site_symmetry_2
Ag1 O11 2.366(4) .
Ag1 O12 2.391(4) 5_565
Ag1 N3 2.403(4) 7_565
Ag1 N1 2.405(4) .
Ag1 Ag1 2.9144(8) 5_565
Ag2 N2 2.240(4) .
Ag2 N4 2.254(4) 8_655
O11 C11 1.243(7) .
O12 C11 1.255(7) .
O12 Ag1 2.391(4) 5_565
N1 C1 1.475(6) .
N1 C3 1.479(6) .
N1 C4 1.480(6) .
N2 C2 1.477(6) .
N2 C1 1.483(6) .
N2 C5 1.495(7) .
N3 C3 1.475(6) .
N3 C2 1.478(6) .
N3 C6 1.489(6) .
N3 Ag1 2.403(4) 7_566
N4 C4 1.477(6) .
N4 C5 1.480(7) .
N4 C6 1.487(6) .
N4 Ag2 2.254(4) 8_665
C11 C12 1.508(8) .
C21 O22 1.205(9) .
C21 O21 1.283(8) .
C21 C22 1.479(10) .
O1W O6W 2.76(2) .
O1W O5W 2.835(12) .
O1W O2W 2.905(12) .
O2W O22 2.655(9) 7_565
O3W O4W 2.956(12) .
O3W O6W 3.06(2) 1_565
O3W O1W 3.154(12) 1_565
